data_7003880
loop_
_publ_author_name
'Kilah, Nathan L.'
'Weir, Michelle L.'
'Wild, S. Bruce'

_publ_section_title
;
 Tertiary arsine-stabilised arsenium salts: syntheses and comparisons
 with phosphine analogues
;
_journal_issue 18
_journal_name_full 'Dalton Transactions'
_journal_page_first 2480
_journal_page_last 2486
_journal_paper_doi 10.1039/b800965a
_journal_year 2008
_chemical_formula_moiety 'C27 H27 As2 O1, C1 F3 O3 S1'
_chemical_formula_sum 'C28 H27 As2 F3 O4 S'
_chemical_formula_weight 666.42
_chemical_name_systematic
;
?
;
_space_group_IT_number 2
_symmetry_cell_setting triclinic
_symmetry_space_group_name_Hall '-P 1'
_symmetry_space_group_name_H-M 'P -1'
_atom_sites_solution_hydrogens geom
_atom_sites_solution_primary direct
_audit_creation_date 07-03-18
_audit_creation_method CRYSTALS_ver_12.18
_audit_update_record
;
2007-03-25 - Report on C28 H27 As2 F3 O4 S1
by Nathan L. Kilah
for Michelle L. Weir and S. Bruce Wild

2007-03-25 - Passed CheckCif with minor warnings.

;
_cell_angle_alpha 93.6545(9)
_cell_angle_beta 111.8762(9)
_cell_angle_gamma 112.4184(9)
_cell_formula_units_Z 2
_cell_length_a 11.0285(2)
_cell_length_b 11.4661(2)
_cell_length_c 13.0560(2)
_cell_measurement_reflns_used 24403
_cell_measurement_temperature 200
_cell_measurement_theta_max 28
_cell_measurement_theta_min 3
_cell_volume 1374.93(4)
_computing_cell_refinement
;
Denzo/Scalepack (Otwinowski & Minor, 1996)
;
_computing_data_collection
;
COLLECT (Nonius BV, 1997)
;
_computing_data_reduction
;
Denzo/Scalepack (Otwinowski & Minor, 1996)
;
_computing_molecular_graphics
;
ORTEP3 (Farrugia 1997)
;
_computing_publication_material
;
CRYSTALS (Watkin et al 2003)
;
_computing_structure_refinement
;
CRYSTALS (Watkin et al 2003)
;
_computing_structure_solution
;
SIR92 (Altomare et al, 1994)
;
_diffrn_ambient_temperature 200
_diffrn_measured_fraction_theta_full 0.998
_diffrn_measured_fraction_theta_max 0.998
_diffrn_measurement_device_type 'Nonius KappaCCD'
_diffrn_measurement_method ' \f and \w scans with CCD '
_diffrn_radiation_monochromator graphite
_diffrn_radiation_type 'Mo K\a'
_diffrn_radiation_wavelength 0.71073
_diffrn_reflns_av_R_equivalents 0.033
_diffrn_reflns_limit_h_max 14
_diffrn_reflns_limit_h_min -14
_diffrn_reflns_limit_k_max 15
_diffrn_reflns_limit_k_min -15
_diffrn_reflns_limit_l_max 17
_diffrn_reflns_limit_l_min -17
_diffrn_reflns_number 42711
_diffrn_reflns_theta_full 27.907
_diffrn_reflns_theta_max 27.907
_diffrn_reflns_theta_min 2.926
_diffrn_standards_decay_% 0.00
_diffrn_standards_interval_count 0
_diffrn_standards_interval_time 0
_diffrn_standards_number 0
_exptl_absorpt_coefficient_mu 2.559
_exptl_absorpt_correction_T_max 0.727
_exptl_absorpt_correction_T_min 0.602
_exptl_absorpt_correction_type integration
_exptl_absorpt_process_details
;
Gaussian integration (Coppens, 1970)
;
_exptl_crystal_colour colourless
_exptl_crystal_density_diffrn 1.610
_exptl_crystal_density_meas ?
_exptl_crystal_description block
_exptl_crystal_F_000 672
_exptl_crystal_size_max 0.20
_exptl_crystal_size_mid 0.19
_exptl_crystal_size_min 0.16
_refine_diff_density_max 0.37
_refine_diff_density_min -0.62
_refine_ls_extinction_method None
_refine_ls_goodness_of_fit_ref 1.0626
_refine_ls_hydrogen_treatment noref
_refine_ls_matrix_type full
_refine_ls_number_parameters 343
_refine_ls_number_reflns 4611
_refine_ls_number_restraints 0
_refine_ls_R_factor_all 0.0401
_refine_ls_R_factor_gt 0.0264
_refine_ls_shift/su_max 0.000390
_refine_ls_structure_factor_coef F
_refine_ls_weighting_details
;
Method, part 1, Chebychev polynomial, (Watkin, 1994, Prince, 1982)
[weight] = 1.0/[A~0~*T~0~(x)+A~1~*T~1~(x) ... +A~n-1~]*T~n-1~(x)]
where A~i~ are the Chebychev coefficients listed below and x= Fcalc/Fmax
Method = Robust Weighting (Prince, 1982)
W = [weight] * [1-(deltaF/6*sigmaF)^2^]^2^
A~i~ are:
1.05 0.215 0.834
;
_refine_ls_weighting_scheme calc
_refine_ls_wR_factor_all 0.0344
_refine_ls_wR_factor_gt 0.0305
_refine_ls_wR_factor_ref 0.0305
_reflns_limit_h_max 13
_reflns_limit_h_min -14
_reflns_limit_k_max 15
_reflns_limit_k_min -15
_reflns_limit_l_max 17
_reflns_limit_l_min 0
_reflns_number_gt 4611
_reflns_number_total 6580
_reflns_threshold_expression I>3.0\s(I)
_cod_data_source_file b800965a.txt
_cod_data_source_block michelle07_cif
_cod_depositor_comments
;
The following automatic conversions were performed:
'_symmetry_cell_setting' value 'Triclinic' changed to 'triclinic'
according to '/home/saulius/struct/CIF-dictionaries/cif_core.dic'
dictionary named 'cif_core.dic' version 2.4.1 from 2010-06-29.

Automatic conversion script
Id: cif_fix_enum 1527 2010-12-29 10:47:43Z saulius 

The following automatic conversions were performed:

'_exptl_crystal_density_meas' value ' not measured ' was changed to
'?' - the value is perceived as not measured.

Automatic conversion script
Id: cif_fix_values 3008 2015-01-20 13:52:24Z robertas 
;
_cod_original_sg_symbol_H-M 'P -1 '
_cod_original_formula_sum 'C28 H27 As2 F3 O4 S1'
_cod_database_code 7003880

loop_
_symmetry_equiv_pos_as_xyz
x,y,z
-x,-y,-z

loop_
_atom_site_label
_atom_site_type_symbol
_atom_site_fract_x
_atom_site_fract_y
_atom_site_fract_z
_atom_site_U_iso_or_equiv
_atom_site_occupancy
_atom_site_adp_type
_atom_site_refinement_flags_posn
_atom_site_refinement_flags_adp
_atom_site_refinement_flags_occupancy
_atom_site_disorder_assembly
_atom_site_disorder_group
_atom_site_attached_hydrogens
As1 As 0.37851(2) 0.24036(2) 0.484167(18) 0.0286 1.0000 Uani . . . . . .
As2 As 0.22079(2) 0.125590(19) 0.280473(17) 0.0242 1.0000 Uani . . . . . .
S61 S 0.55926(6) 0.30528(6) 0.79811(5) 0.0317 1.0000 Uani . . . . . .
F61 F 0.5427(4) 0.5136(3) 0.8684(2) 0.1187 1.0000 Uani . . . . . .
F62 F 0.6161(2) 0.42235(19) 1.00012(14) 0.0622 1.0000 Uani . . . . . .
F63 F 0.7579(3) 0.5303(2) 0.93237(18) 0.0963 1.0000 Uani . . . . . .
O51 O 0.04962(18) 0.09186(16) 0.40476(15) 0.0358 1.0000 Uani . . . . . .
O61 O 0.5786(3) 0.3572(2) 0.70475(16) 0.0610 1.0000 Uani . . . . . .
O62 O 0.4117(2) 0.2331(3) 0.7769(2) 0.0705 1.0000 Uani . . . . . .
O63 O 0.6523(3) 0.2485(3) 0.8526(2) 0.0716 1.0000 Uani . . . . . .
C11 C 0.3826(3) 0.0800(2) 0.5260(2) 0.0382 1.0000 Uani . . . . . .
C21 C 0.5554(2) 0.3154(2) 0.46142(19) 0.0314 1.0000 Uani . . . . . .
C22 C 0.6734(3) 0.2873(3) 0.5133(2) 0.0398 1.0000 Uani . . . . . .
C23 C 0.7945(3) 0.3427(3) 0.4921(3) 0.0531 1.0000 Uani . . . . . .
C24 C 0.8007(3) 0.4258(3) 0.4205(3) 0.0590 1.0000 Uani . . . . . .
C25 C 0.6859(3) 0.4577(3) 0.3721(3) 0.0564 1.0000 Uani . . . . . .
C26 C 0.5637(3) 0.4036(2) 0.3933(2) 0.0410 1.0000 Uani . . . . . .
C31 C 0.0980(2) 0.2085(2) 0.21426(18) 0.0280 1.0000 Uani . . . . . .
C32 C 0.1412(3) 0.3371(2) 0.2638(2) 0.0354 1.0000 Uani . . . . . .
C33 C 0.0515(3) 0.3964(3) 0.2173(2) 0.0475 1.0000 Uani . . . . . .
C34 C -0.0800(3) 0.3269(3) 0.1226(2) 0.0493 1.0000 Uani . . . . . .
C35 C -0.1224(3) 0.1995(3) 0.0731(2) 0.0444 1.0000 Uani . . . . . .
C36 C -0.0333(3) 0.1396(2) 0.11928(19) 0.0347 1.0000 Uani . . . . . .
C41 C 0.3264(2) 0.1324(2) 0.18927(18) 0.0285 1.0000 Uani . . . . . .
C42 C 0.4410(3) 0.0975(2) 0.2260(2) 0.0361 1.0000 Uani . . . . . .
C43 C 0.5159(3) 0.1019(3) 0.1601(3) 0.0454 1.0000 Uani . . . . . .
C44 C 0.4788(3) 0.1420(3) 0.0602(2) 0.0461 1.0000 Uani . . . . . .
C45 C 0.3659(3) 0.1777(3) 0.0243(2) 0.0416 1.0000 Uani . . . . . .
C46 C 0.2892(3) 0.1734(2) 0.08869(19) 0.0330 1.0000 Uani . . . . . .
C51 C 0.0975(2) -0.05817(19) 0.25255(17) 0.0269 1.0000 Uani . . . . . .
C52 C 0.1351(3) -0.1458(2) 0.2078(2) 0.0334 1.0000 Uani . . . . . .
C53 C 0.0521(3) -0.2786(2) 0.1843(2) 0.0411 1.0000 Uani . . . . . .
C54 C -0.0696(3) -0.3257(2) 0.2057(2) 0.0412 1.0000 Uani . . . . . .
C55 C -0.1063(3) -0.2389(2) 0.2515(2) 0.0372 1.0000 Uani . . . . . .
C56 C -0.0243(2) -0.1051(2) 0.27644(19) 0.0304 1.0000 Uani . . . . . .
C57 C -0.0739(2) -0.0185(2) 0.3240(2) 0.0351 1.0000 Uani . . . . . .
C58 C 0.0080(3) 0.1838(3) 0.4422(3) 0.0480 1.0000 Uani . . . . . .
C61 C 0.6227(3) 0.4504(3) 0.9051(2) 0.0482 1.0000 Uani . . . . . .
H111 H 0.2958 0.0315 0.5402 0.0451 1.0000 Uiso R . . . . .
H112 H 0.4731 0.1023 0.5964 0.0451 1.0000 Uiso R . . . . .
H113 H 0.3808 0.0247 0.4626 0.0451 1.0000 Uiso R . . . . .
H221 H 0.6705 0.2273 0.5656 0.0452 1.0000 Uiso R . . . . .
H231 H 0.8788 0.3221 0.5293 0.0588 1.0000 Uiso R . . . . .
H241 H 0.8872 0.4628 0.4035 0.0629 1.0000 Uiso R . . . . .
H251 H 0.6909 0.5199 0.3218 0.0593 1.0000 Uiso R . . . . .
H261 H 0.4820 0.4282 0.3594 0.0441 1.0000 Uiso R . . . . .
H321 H 0.2360 0.3865 0.3323 0.0414 1.0000 Uiso R . . . . .
H331 H 0.0817 0.4890 0.2519 0.0572 1.0000 Uiso R . . . . .
H341 H -0.1449 0.3696 0.0899 0.0641 1.0000 Uiso R . . . . .
H351 H -0.2169 0.1505 0.0042 0.0523 1.0000 Uiso R . . . . .
H361 H -0.0637 0.0471 0.08417 0.0403 1.0000 Uiso R . . . . .
H421 H 0.4689 0.0697 0.2990 0.0458 1.0000 Uiso R . . . . .
H431 H 0.5973 0.0758 0.1852 0.0575 1.0000 Uiso R . . . . .
H441 H 0.5337 0.1452 0.0135 0.0579 1.0000 Uiso R . . . . .
H451 H 0.3395 0.2067 -0.0482 0.0507 1.0000 Uiso R . . . . .
H461 H 0.2078 0.1995 0.06299 0.0389 1.0000 Uiso R . . . . .
H521 H 0.2231 -0.1123 0.1926 0.0422 1.0000 Uiso R . . . . .
H531 H 0.0800 -0.3403 0.1520 0.0508 1.0000 Uiso R . . . . .
H541 H -0.1305 -0.4214 0.1882 0.0463 1.0000 Uiso R . . . . .
H551 H -0.1940 -0.2735 0.2671 0.0421 1.0000 Uiso R . . . . .
H571 H -0.1347 -0.0671 0.3618 0.0430 1.0000 Uiso R . . . . .
H572 H -0.1325 0.0101 0.2611 0.0430 1.0000 Uiso R . . . . .
H581 H 0.0966 0.2606 0.4989 0.0640 1.0000 Uiso R . . . . .
H582 H -0.0582 0.1426 0.4783 0.0640 1.0000 Uiso R . . . . .
H583 H -0.0435 0.2127 0.3757 0.0640 1.0000 Uiso R . . . . .

loop_
_atom_site_aniso_label
_atom_site_aniso_U_11
_atom_site_aniso_U_22
_atom_site_aniso_U_33
_atom_site_aniso_U_23
_atom_site_aniso_U_13
_atom_site_aniso_U_12
As1 0.02962(12) 0.02774(12) 0.02797(12) 0.00553(8) 0.01094(9) 0.01355(9)
As2 0.02446(10) 0.02331(10) 0.02521(11) 0.00508(7) 0.01010(8) 0.01165(8)
S61 0.0286(3) 0.0359(3) 0.0287(2) 0.0049(2) 0.0111(2) 0.0137(2)
F61 0.191(3) 0.0978(19) 0.0900(18) 0.0130(15) 0.0324(19) 0.114(2)
F62 0.0785(12) 0.0591(11) 0.0400(9) 0.0015(7) 0.0335(9) 0.0151(9)
F63 0.0950(17) 0.0688(13) 0.0564(12) -0.0133(10) 0.0375(12) -0.0320(12)
O51 0.0369(8) 0.0320(8) 0.0419(9) 0.0034(7) 0.0216(7) 0.0147(7)
O61 0.0761(15) 0.0543(12) 0.0300(9) 0.0070(8) 0.0225(10) 0.0072(11)
O62 0.0349(10) 0.0854(17) 0.0609(14) -0.0120(12) 0.0219(10) -0.0001(10)
O63 0.0882(18) 0.0879(18) 0.0623(14) 0.0173(13) 0.0221(13) 0.0717(16)
C11 0.0431(13) 0.0331(11) 0.0365(12) 0.0123(9) 0.0138(10) 0.0173(10)
C21 0.0278(10) 0.0291(10) 0.0293(10) 0.0018(8) 0.0074(8) 0.0101(8)
C22 0.0323(11) 0.0405(13) 0.0402(13) 0.0052(10) 0.0089(10) 0.0168(10)
C23 0.0310(12) 0.0551(17) 0.0609(18) -0.0021(14) 0.0145(12) 0.0142(12)
C24 0.0332(13) 0.0635(19) 0.0605(18) 0.0046(15) 0.0220(13) 0.0017(13)
C25 0.0426(15) 0.0535(17) 0.0521(16) 0.0177(13) 0.0185(13) 0.0014(12)
C26 0.0324(11) 0.0370(12) 0.0408(13) 0.0121(10) 0.0093(10) 0.0084(10)
C31 0.0294(10) 0.0299(10) 0.0277(10) 0.0085(8) 0.0125(8) 0.0156(8)
C32 0.0359(12) 0.0308(11) 0.0368(12) 0.0067(9) 0.0098(9) 0.0176(9)
C33 0.0549(15) 0.0362(13) 0.0519(15) 0.0093(11) 0.0142(13) 0.0292(12)
C34 0.0549(16) 0.0588(17) 0.0465(15) 0.0198(12) 0.0153(12) 0.0423(14)
C35 0.0382(13) 0.0572(16) 0.0352(12) 0.0104(11) 0.0070(10) 0.0271(12)
C36 0.0333(11) 0.0365(12) 0.0309(11) 0.0047(9) 0.0089(9) 0.0172(9)
C41 0.0296(10) 0.0252(9) 0.0305(10) 0.0037(8) 0.0148(8) 0.0104(8)
C42 0.0362(12) 0.0393(12) 0.0390(12) 0.0093(10) 0.0187(10) 0.0201(10)
C43 0.0408(13) 0.0475(14) 0.0554(16) 0.0068(12) 0.0259(12) 0.0223(12)
C44 0.0499(15) 0.0444(14) 0.0504(15) 0.0062(11) 0.0343(13) 0.0154(12)
C45 0.0493(14) 0.0395(13) 0.0380(12) 0.0098(10) 0.0261(11) 0.0141(11)
C46 0.0353(11) 0.0294(11) 0.0326(11) 0.0065(8) 0.0156(9) 0.0114(9)
C51 0.0292(10) 0.0226(9) 0.0272(9) 0.0062(7) 0.0103(8) 0.0114(8)
C52 0.0400(12) 0.0303(11) 0.0351(11) 0.0080(9) 0.0190(10) 0.0178(9)
C53 0.0541(15) 0.0276(11) 0.0453(13) 0.0062(10) 0.0238(12) 0.0197(10)
C54 0.0467(14) 0.0253(11) 0.0439(13) 0.0062(9) 0.0168(11) 0.0112(10)
C55 0.0332(11) 0.0329(11) 0.0393(12) 0.0081(9) 0.0143(10) 0.0097(9)
C56 0.0283(10) 0.0298(10) 0.0310(10) 0.0062(8) 0.0106(8) 0.0129(8)
C57 0.0313(11) 0.0323(11) 0.0439(12) 0.0070(9) 0.0200(10) 0.0127(9)
C58 0.0572(16) 0.0411(14) 0.0616(17) 0.0081(12) 0.0393(14) 0.0246(12)
C61 0.0623(17) 0.0405(14) 0.0378(13) 0.0084(11) 0.0188(12) 0.0216(13)

loop_
_atom_type_symbol
_atom_type_scat_dispersion_real
_atom_type_scat_dispersion_imag
_atom_type_scat_Cromer_Mann_a1
_atom_type_scat_Cromer_Mann_b1
_atom_type_scat_Cromer_Mann_a2
_atom_type_scat_Cromer_Mann_b2
_atom_type_scat_Cromer_Mann_a3
_atom_type_scat_Cromer_Mann_b3
_atom_type_scat_Cromer_Mann_a4
_atom_type_scat_Cromer_Mann_b4
_atom_type_scat_Cromer_Mann_c
_atom_type_scat_source
C 0.0033 0.0016 2.3100 20.8439 1.0200 10.2075 1.5886 0.5687 0.8650 51.6512 0.2156 'International Tables Vol C 4.2.6.8 and 6.1.1.4'
H 0.0000 0.0000 0.4930 10.5109 0.3229 26.1257 0.1402 3.1424 0.0408 57.7998 0.0030 'International Tables Vol C 4.2.6.8 and 6.1.1.4'
As 0.0499 2.0058 16.6723 2.6345 6.0701 0.2647 3.4313 12.9479 4.2779 47.7972 2.5310 'International Tables Vol C 4.2.6.8 and 6.1.1.4'
F 0.0171 0.0103 3.5392 10.2825 2.6412 4.2944 1.5170 0.2615 1.0243 26.1476 0.2776 'International Tables Vol C 4.2.6.8 and 6.1.1.4'
O 0.0106 0.0060 3.0485 13.2771 2.2868 5.7011 1.5463 0.3239 0.8670 32.9089 0.2508 'International Tables Vol C 4.2.6.8 and 6.1.1.4'
S 0.1246 0.1234 6.9053 1.4679 5.2034 22.2151 1.4379 0.2536 1.5863 56.1720 0.8669 'International Tables Vol C 4.2.6.8 and 6.1.1.4'

loop_
_exptl_crystal_face_index_h
_exptl_crystal_face_index_k
_exptl_crystal_face_index_l
_exptl_crystal_face_perp_dist
7 -3 -6 0.074
-2 1 19 0.134
-16 7 17 0.123
4 2 -5 0.077
1 18 -2 0.123
-4 -1 5 0.100
1 -4 -1 0.068
7 2 -6 0.061
4 -2 1 0.157
-2 5 -1 0.087
-7 6 -1 0.072

loop_
_geom_angle_atom_site_label_1
_geom_angle_site_symmetry_1
_geom_angle_atom_site_label_2
_geom_angle_site_symmetry_2
_geom_angle_atom_site_label_3
_geom_angle_site_symmetry_3
_geom_angle
_geom_angle_publ_flag
As2 . As1 . C11 . 92.06(7) yes
As2 . As1 . C21 . 93.83(6) yes
C11 . As1 . C21 . 101.45(10) yes
As1 . As2 . C31 . 108.79(6) yes
As1 . As2 . C41 . 114.12(6) yes
C31 . As2 . C41 . 105.63(9) yes
As1 . As2 . C51 . 115.19(6) yes
C31 . As2 . C51 . 108.04(9) yes
C41 . As2 . C51 . 104.49(9) yes
O61 . S61 . O62 . 114.12(15) yes
O61 . S61 . O63 . 115.68(16) yes
O62 . S61 . O63 . 114.82(19) yes
O61 . S61 . C61 . 102.68(13) yes
O62 . S61 . C61 . 104.08(15) yes
O63 . S61 . C61 . 103.15(14) yes
C57 . O51 . C58 . 110.86(19) yes
As1 . C11 . H111 . 109.5 no
As1 . C11 . H112 . 109.5 no
H111 . C11 . H112 . 109.5 no
As1 . C11 . H113 . 109.5 no
H111 . C11 . H113 . 109.5 no
H112 . C11 . H113 . 109.5 no
As1 . C21 . C22 . 122.93(18) yes
As1 . C21 . C26 . 117.60(17) yes
C22 . C21 . C26 . 119.4(2) yes
C21 . C22 . C23 . 119.8(3) yes
C21 . C22 . H221 . 120.1 no
C23 . C22 . H221 . 120.1 no
C22 . C23 . C24 . 120.9(3) yes
C22 . C23 . H231 . 119.6 no
C24 . C23 . H231 . 119.6 no
C23 . C24 . C25 . 119.4(3) yes
C23 . C24 . H241 . 120.3 no
C25 . C24 . H241 . 120.3 no
C24 . C25 . C26 . 120.3(3) yes
C24 . C25 . H251 . 119.8 no
C26 . C25 . H251 . 119.8 no
C25 . C26 . C21 . 120.0(3) yes
C25 . C26 . H261 . 120.0 no
C21 . C26 . H261 . 120.0 no
As2 . C31 . C32 . 119.29(16) yes
As2 . C31 . C36 . 120.16(17) yes
C32 . C31 . C36 . 120.5(2) yes
C31 . C32 . C33 . 119.4(2) yes
C31 . C32 . H321 . 120.3 no
C33 . C32 . H321 . 120.3 no
C32 . C33 . C34 . 119.8(2) yes
C32 . C33 . H331 . 120.1 no
C34 . C33 . H331 . 120.1 no
C33 . C34 . C35 . 120.8(2) yes
C33 . C34 . H341 . 119.6 no
C35 . C34 . H341 . 119.6 no
C34 . C35 . C36 . 119.7(2) yes
C34 . C35 . H351 . 120.2 no
C36 . C35 . H351 . 120.2 no
C35 . C36 . C31 . 119.8(2) yes
C35 . C36 . H361 . 120.1 no
C31 . C36 . H361 . 120.1 no
As2 . C41 . C42 . 119.45(17) yes
As2 . C41 . C46 . 120.19(16) yes
C42 . C41 . C46 . 120.4(2) yes
C41 . C42 . C43 . 119.3(2) yes
C41 . C42 . H421 . 120.4 no
C43 . C42 . H421 . 120.4 no
C42 . C43 . C44 . 120.4(2) yes
C42 . C43 . H431 . 119.8 no
C44 . C43 . H431 . 119.8 no
C43 . C44 . C45 . 120.2(2) yes
C43 . C44 . H441 . 119.9 no
C45 . C44 . H441 . 119.9 no
C44 . C45 . C46 . 120.2(2) yes
C44 . C45 . H451 . 119.9 no
C46 . C45 . H451 . 119.9 no
C41 . C46 . C45 . 119.5(2) yes
C41 . C46 . H461 . 120.3 no
C45 . C46 . H461 . 120.3 no
As2 . C51 . C52 . 117.16(16) yes
As2 . C51 . C56 . 123.23(16) yes
C52 . C51 . C56 . 119.6(2) yes
C51 . C52 . C53 . 120.9(2) yes
C51 . C52 . H521 . 119.6 no
C53 . C52 . H521 . 119.6 no
C52 . C53 . C54 . 119.9(2) yes
C52 . C53 . H531 . 120.0 no
C54 . C53 . H531 . 120.0 no
C53 . C54 . C55 . 119.4(2) yes
C53 . C54 . H541 . 120.3 no
C55 . C54 . H541 . 120.3 no
C54 . C55 . C56 . 121.8(2) yes
C54 . C55 . H551 . 119.1 no
C56 . C55 . H551 . 119.1 no
C51 . C56 . C55 . 118.4(2) yes
C51 . C56 . C57 . 123.5(2) yes
C55 . C56 . C57 . 118.1(2) yes
C56 . C57 . O51 . 109.09(18) yes
C56 . C57 . H571 . 109.6 no
O51 . C57 . H571 . 109.6 no
C56 . C57 . H572 . 109.6 no
O51 . C57 . H572 . 109.6 no
H571 . C57 . H572 . 109.5 no
O51 . C58 . H581 . 109.5 no
O51 . C58 . H582 . 109.5 no
H581 . C58 . H582 . 109.5 no
O51 . C58 . H583 . 109.5 no
H581 . C58 . H583 . 109.5 no
H582 . C58 . H583 . 109.5 no
S61 . C61 . F61 . 110.9(2) yes
S61 . C61 . F62 . 111.8(2) yes
F61 . C61 . F62 . 107.4(3) yes
S61 . C61 . F63 . 111.9(2) yes
F61 . C61 . F63 . 107.9(3) yes
F62 . C61 . F63 . 106.7(2) yes

loop_
_geom_bond_atom_site_label_1
_geom_bond_site_symmetry_1
_geom_bond_atom_site_label_2
_geom_bond_site_symmetry_2
_geom_bond_distance
_geom_bond_publ_flag
As1 . As2 . 2.4881(3) yes
As1 . C11 . 1.962(2) yes
As1 . C21 . 1.954(2) yes
As2 . C31 . 1.923(2) yes
As2 . C41 . 1.938(2) yes
As2 . C51 . 1.941(2) yes
S61 . O61 . 1.441(2) yes
S61 . O62 . 1.420(2) yes
S61 . O63 . 1.417(2) yes
S61 . C61 . 1.815(3) yes
F61 . C61 . 1.323(4) yes
F62 . C61 . 1.322(3) yes
F63 . C61 . 1.307(4) yes
O51 . C57 . 1.418(3) yes
O51 . C58 . 1.426(3) yes
C11 . H111 . 1.000 no
C11 . H112 . 1.000 no
C11 . H113 . 1.000 no
C21 . C22 . 1.396(3) yes
C21 . C26 . 1.388(3) yes
C22 . C23 . 1.383(4) yes
C22 . H221 . 1.000 no
C23 . C24 . 1.378(5) yes
C23 . H231 . 1.000 no
C24 . C25 . 1.386(5) yes
C24 . H241 . 1.000 no
C25 . C26 . 1.392(4) yes
C25 . H251 . 1.000 no
C26 . H261 . 1.000 no
C31 . C32 . 1.391(3) yes
C31 . C36 . 1.387(3) yes
C32 . C33 . 1.388(3) yes
C32 . H321 . 1.000 no
C33 . C34 . 1.387(4) yes
C33 . H331 . 1.000 no
C34 . C35 . 1.380(4) yes
C34 . H341 . 1.000 no
C35 . C36 . 1.388(3) yes
C35 . H351 . 1.000 no
C36 . H361 . 1.000 no
C41 . C42 . 1.395(3) yes
C41 . C46 . 1.392(3) yes
C42 . C43 . 1.390(3) yes
C42 . H421 . 1.000 no
C43 . C44 . 1.378(4) yes
C43 . H431 . 1.000 no
C44 . C45 . 1.384(4) yes
C44 . H441 . 1.000 no
C45 . C46 . 1.388(3) yes
C45 . H451 . 1.000 no
C46 . H461 . 1.000 no
C51 . C52 . 1.395(3) yes
C51 . C56 . 1.404(3) yes
C52 . C53 . 1.385(3) yes
C52 . H521 . 1.000 no
C53 . C54 . 1.384(4) yes
C53 . H531 . 1.000 no
C54 . C55 . 1.386(4) yes
C54 . H541 . 1.000 no
C55 . C56 . 1.392(3) yes
C55 . H551 . 1.000 no
C56 . C57 . 1.504(3) yes
C57 . H571 . 1.000 no
C57 . H572 . 1.000 no
C58 . H581 . 1.000 no
C58 . H582 . 1.000 no
C58 . H583 . 1.000 no

loop_
_geom_contact_atom_site_label_1
_geom_contact_atom_site_label_2
_geom_contact_distance
_geom_contact_site_symmetry_1
_geom_contact_site_symmetry_2
_geom_contact_publ_flag
As1 O51 3.065(2) . . no
As1 O61 2.734(2) . . no
As2 O51 2.855(2) . . no

loop_
_geom_torsion_atom_site_label_1
_geom_torsion_atom_site_label_2
_geom_torsion_atom_site_label_3
_geom_torsion_atom_site_label_4
_geom_torsion
_geom_torsion_site_symmetry_1
_geom_torsion_site_symmetry_2
_geom_torsion_site_symmetry_3
_geom_torsion_site_symmetry_4
_geom_torsion_publ_flag
C11 As1 As2 C31 148.55(13) . . . . no
C11 As1 As2 C41 -93.79(12) . . . . no
C11 As1 As2 C51 27.09(13) . . . . no
C21 As1 As2 C31 -109.85(10) . . . . no
C21 As1 As2 C41 7.81(10) . . . . no
C21 As1 As2 C51 128.69(11) . . . . no
As2 As1 C21 C22 -117.5(2) . . . . no
As2 As1 C21 C26 64.61(18) . . . . no
C11 As1 C21 C22 -24.7(2) . . . . no
C11 As1 C21 C26 157.50(18) . . . . no
As1 As2 C31 C32 23.4(2) . . . . no
As1 As2 C31 C36 -155.51(19) . . . . no
C41 As2 C31 C32 -99.5(2) . . . . no
C41 As2 C31 C36 81.6(2) . . . . no
C51 As2 C31 C32 149.1(2) . . . . no
C51 As2 C31 C36 -29.8(2) . . . . no
As1 As2 C41 C42 50.89(19) . . . . no
As1 As2 C41 C46 -128.30(17) . . . . no
C31 As2 C41 C42 170.34(18) . . . . no
C31 As2 C41 C46 -8.9(2) . . . . no
C51 As2 C41 C42 -75.78(19) . . . . no
C51 As2 C41 C46 105.03(19) . . . . no
As1 As2 C51 C52 -107.38(16) . . . . no
As1 As2 C51 C56 71.85(19) . . . . no
C31 As2 C51 C52 130.77(18) . . . . no
C31 As2 C51 C56 -50.0(2) . . . . no
C41 As2 C51 C52 18.6(2) . . . . no
C41 As2 C51 C56 -162.15(18) . . . . no
O61 S61 C61 F62 -178.7(3) . . . . no
O62 S61 C61 F62 62.1(3) . . . . no
O61 S61 C61 F63 -59.0(3) . . . . no
O62 S61 C61 F61 -57.8(3) . . . . no
O63 S61 C61 F63 61.5(3) . . . . no
O62 S61 C61 F63 -178.3(2) . . . . no
O61 S61 C61 F61 61.5(3) . . . . no
O63 S61 C61 F61 -178.0(3) . . . . no
O63 S61 C61 F62 -58.1(3) . . . . no
C58 O51 C57 C56 173.2(2) . . . . no
As1 C21 C26 C25 -178.5(2) . . . . no
C22 C21 C26 C25 3.6(4) . . . . no
As1 C21 C22 C23 179.1(2) . . . . no
C26 C21 C22 C23 -3.1(4) . . . . no
C21 C22 C23 C24 0.2(5) . . . . no
C22 C23 C24 C25 2.2(5) . . . . no
C23 C24 C25 C26 -1.7(5) . . . . no
C24 C25 C26 C21 -1.2(4) . . . . no
As2 C31 C32 C33 -178.9(2) . . . . no
C32 C31 C36 C35 0.1(4) . . . . no
As2 C31 C36 C35 179.0(2) . . . . no
C36 C31 C32 C33 0.0(4) . . . . no
C31 C32 C33 C34 0.3(4) . . . . no
C32 C33 C34 C35 -0.6(5) . . . . no
C33 C34 C35 C36 0.7(5) . . . . no
C34 C35 C36 C31 -0.4(4) . . . . no
As2 C41 C46 C45 -179.98(19) . . . . no
As2 C41 C42 C43 179.7(2) . . . . no
C46 C41 C42 C43 -1.1(4) . . . . no
C42 C41 C46 C45 0.8(3) . . . . no
C41 C42 C43 C44 0.9(4) . . . . no
C42 C43 C44 C45 -0.3(5) . . . . no
C43 C44 C45 C46 0.0(5) . . . . no
C44 C45 C46 C41 -0.3(4) . . . . no
As2 C51 C52 C53 -179.35(18) . . . . no
C52 C51 C56 C57 -179.6(2) . . . . no
C52 C51 C56 C55 -1.7(3) . . . . no
As2 C51 C56 C55 179.09(17) . . . . no
As2 C51 C56 C57 1.2(3) . . . . no
C56 C51 C52 C53 1.4(3) . . . . no
C51 C52 C53 C54 -0.3(4) . . . . no
C52 C53 C54 C55 -0.5(4) . . . . no
C53 C54 C55 C56 0.2(4) . . . . no
C54 C55 C56 C57 178.9(2) . . . . no
C54 C55 C56 C51 0.9(4) . . . . no
C55 C56 C57 O51 143.9(2) . . . . no
C51 C56 C57 O51 -38.2(3) . . . . no

loop_
_cod_related_entry_id
_cod_related_entry_database
_cod_related_entry_code
1 ChemSpider 21118129
